data_4318474
loop_
_publ_author_name
'Robertus J. M. Klein Gebbink'
'Robert T. Jonas'
'Christian R. Goldsmith'
'T. Daniel P. Stack'

_publ_section_title
;
 A Periodic Walk: A Series of First-Row Transition Metal Complexes with
 the Pentadentate Ligand PY5
;
_journal_name_full 'Inorganic Chemistry'
_journal_page_first 4633
_journal_page_last 4641
_journal_paper_doi 10.1021/ic025617r
_journal_volume 41
_journal_year 2002
_chemical_formula_sum 'C29 H27 Cl3 N5 O3 Zn1.5'
_chemical_formula_weight 697.99
_space_group_IT_number 14
_symmetry_cell_setting monoclinic
_symmetry_Int_Tables_number 14
_symmetry_space_group_name_Hall '-P 2ybc'
_symmetry_space_group_name_H-M 'P 1 21/c 1'
_cell_angle_alpha 90
_cell_angle_beta 93.648(1)
_cell_angle_gamma 90
_cell_formula_units_Z 4
_cell_length_a 10.7075(3)
_cell_length_b 14.5730(2)
_cell_length_c 18.7159(5)
_cell_measurement_reflns_used 4695
_cell_measurement_temperature 175
_cell_measurement_theta_max 26.1
_cell_measurement_theta_min 1.39
_cell_volume 2914.52(12)
_computing_cell_refinement 'MSC/AFC Diffractometer Control'
_computing_data_collection 'MSC/AFC Diffractometer Control'
_computing_data_reduction 'teXsan for Windows (MSC, 1997)'
_computing_publication_material 'teXsan for Windows (MSC, 1997)'
_computing_structure_refinement 'teXsan for Windows (MSC, 1997)'
_computing_structure_solution
;

SHELXS86 (Sheldrick, 1985)

;
_diffrn_ambient_temperature 175
_diffrn_measurement_device unknown
_diffrn_orient_matrix_UB_11 0.00000
_diffrn_orient_matrix_UB_12 0.00000
_diffrn_orient_matrix_UB_13 0.00000
_diffrn_orient_matrix_UB_21 0.00000
_diffrn_orient_matrix_UB_22 0.00000
_diffrn_orient_matrix_UB_23 0.00000
_diffrn_orient_matrix_UB_31 0.00000
_diffrn_orient_matrix_UB_32 0.00000
_diffrn_orient_matrix_UB_33 0.00000
_diffrn_radiation_detector 'scintillation counter'
_diffrn_radiation_monochromator graphite
_diffrn_radiation_source 'X-ray tube'
_diffrn_radiation_type 'Mo K\a'
_diffrn_radiation_wavelength 0.7107
_diffrn_reflns_av_R_equivalents 0.07162
_diffrn_reflns_av_sigmaI/netI 0.174
_diffrn_reflns_limit_h_max 12
_diffrn_reflns_limit_h_min -13
_diffrn_reflns_limit_k_max 10
_diffrn_reflns_limit_k_min -17
_diffrn_reflns_limit_l_max 22
_diffrn_reflns_limit_l_min -21
_diffrn_reflns_number 13817
_diffrn_reflns_reduction_process 'Lp corrections applied'
_diffrn_reflns_theta_max 26.10
_diffrn_reflns_theta_min 1.39
_diffrn_standards_decay_% 0.00
_diffrn_standards_interval_count 0
_diffrn_standards_number 0
_exptl_absorpt_coefficient_mu 1.560
_exptl_absorpt_correction_type empirical
_exptl_crystal_colour colorless
_exptl_crystal_density_diffrn 1.591
_exptl_crystal_density_meas ?
_exptl_crystal_description rhombic
_exptl_crystal_F_000 1424.00
_exptl_crystal_size_max 0.17
_exptl_crystal_size_mid 0.13
_exptl_crystal_size_min 0.03
_refine_diff_density_max 2.48
_refine_diff_density_min -1.81
_refine_ls_extinction_method none
_refine_ls_goodness_of_fit_all 1.678
_refine_ls_goodness_of_fit_ref 1.680
_refine_ls_hydrogen_treatment noref
_refine_ls_matrix_type full
_refine_ls_number_constraints 0
_refine_ls_number_parameters 377
_refine_ls_number_reflns 5108
_refine_ls_number_restraints 0
_refine_ls_R_factor_all 0.1642
_refine_ls_shift/su_max 0.5300
_refine_ls_shift/su_mean 0.0138
_refine_ls_structure_factor_coef Fsqd
_refine_ls_weighting_details 'w = 1/[\s^2^(Fo) + 0.00022|Fo|^2^]'
_refine_ls_weighting_scheme sigma
_refine_ls_wR_factor_all 0.1910
_reflns_number_gt 5108
_reflns_number_total 5344
_reflns_threshold_expression I>0.00\s(I)
_cod_data_source_file ic025617r_5.cif
_cod_data_source_block '_rtj64'
_cod_depositor_comments
;
The following automatic conversions were performed:

'_exptl_crystal_density_meas' value 'not measured' was changed to '?'
- the value is perceived as not measured.

Automatic conversion script
Id: cif_fix_values 3008 2015-01-20 13:52:24Z robertas 
;
_cod_original_cell_volume 2914.5(1)
_cod_original_sg_symbol_H-M 'P 21/c '
_cod_original_formula_sum 'C29 H27 Cl3 N5 O3 Zn1.50 '
_cod_database_code 4318474

loop_
_symmetry_equiv_pos_as_xyz
'   +x,   +y,   +z'
'   -x,1/2+y,1/2-z'
'   -x,   -y,   -z'
'   +x,1/2-y,1/2+z'

loop_
_atom_site_label
_atom_site_fract_x
_atom_site_fract_y
_atom_site_fract_z
_atom_site_U_iso_or_equiv
_atom_site_occupancy
_atom_site_refinement_flags
_atom_site_adp_type
_atom_site_calc_flag
_atom_site_calc_attached_atom
Zn(1) 0.17523(8) -0.40296(6) 0.30971(5) 0.0207(2) 1.000 . Uani d ?
Zn(2) 0.5255(2) 0.4875(2) 0.0266(1) 0.0578(8) 0.500 S Uani d ?
Cl(1) 0.3414(2) -0.3110(1) 0.2824(1) 0.0313(6) 1.000 . Uani d ?
Cl(2) 0.6737(3) 0.4093(3) 0.0936(2) 0.0294(9) 0.500 S Uiso d ?
Cl(3) 0.4777(6) 0.6101(4) 0.0876(3) 0.085(2) 0.500 S Uiso d ?
Cl(4) 0.603(1) 0.5408(9) -0.0784(7) 0.224(5) 0.500 S Uiso d ?
Cl(5) 0.3310(7) 0.4101(6) 0.0254(4) 0.124(3) 0.500 S Uiso d ?
O(1) 0.1754(5) -0.6593(3) 0.4560(3) 0.027(2) 1.000 . Uani d ?
O(2) -0.2421(4) -0.3930(4) 0.2288(3) 0.029(2) 1.000 . Uani d ?
O(3) 0.4141(6) 0.2234(5) 0.0857(4) 0.094(3) 1.000 . Uani d ?
N(1) 0.0227(5) -0.4923(4) 0.3351(3) 0.015(2) 1.000 . Uani d ?
N(2) 0.2850(5) -0.5346(4) 0.3069(3) 0.019(2) 1.000 . Uani d ?
N(3) 0.2261(5) -0.4153(4) 0.4249(3) 0.021(2) 1.000 . Uani d ?
N(4) 0.0403(5) -0.2955(4) 0.3196(3) 0.017(2) 1.000 . Uani d ?
N(5) 0.0850(5) -0.4041(4) 0.1969(3) 0.021(2) 1.000 . Uani d ?
C(1) 0.0510(6) -0.5724(5) 0.3685(3) 0.016(2) 1.000 . Uani d ?
C(2) -0.0244(7) -0.6490(5) 0.3592(4) 0.024(2) 1.000 . Uani d ?
C(3) -0.1307(7) -0.6434(5) 0.3154(4) 0.030(3) 1.000 . Uani d ?
C(4) -0.1629(7) -0.5617(5) 0.2817(4) 0.028(2) 1.000 . Uani d ?
C(5) -0.0852(6) -0.4862(5) 0.2935(4) 0.018(2) 1.000 . Uani d ?
C(6) 0.1788(6) -0.5811(5) 0.4113(4) 0.019(2) 1.000 . Uani d ?
C(7) 0.0902(8) -0.6536(6) 0.5125(4) 0.039(3) 1.000 . Uani d ?
C(8) 0.2769(6) -0.6002(5) 0.3575(4) 0.020(2) 1.000 . Uani d ?
C(9) 0.3525(7) -0.6777(5) 0.3611(4) 0.026(2) 1.000 . Uani d ?
C(10) 0.4419(6) -0.6873(5) 0.3117(4) 0.026(2) 1.000 . Uani d ?
C(11) 0.4544(7) -0.6205(5) 0.2602(4) 0.029(2) 1.000 . Uani d ?
C(12) 0.3749(7) -0.5450(5) 0.2594(4) 0.029(2) 1.000 . Uani d ?
C(13) 0.2321(6) -0.4981(5) 0.4548(4) 0.020(2) 1.000 . Uani d ?
C(14) 0.3001(7) -0.5148(5) 0.5196(4) 0.032(2) 1.000 . Uani d ?
C(15) 0.3567(8) -0.4417(6) 0.5562(4) 0.036(3) 1.000 . Uani d ?
C(16) 0.3463(8) -0.3555(6) 0.5263(4) 0.038(3) 1.000 . Uani d ?
C(17) 0.2818(7) -0.3444(5) 0.4604(4) 0.031(2) 1.000 . Uani d ?
C(18) -0.1145(6) -0.3947(5) 0.2536(4) 0.020(2) 1.000 . Uani d ?
C(19) -0.337(1) -0.4028(7) 0.2817(6) 0.089(4) 1.000 . Uani d ?
C(20) -0.0398(7) -0.3967(5) 0.1855(4) 0.021(2) 1.000 . Uani d ?
C(21) -0.1008(7) -0.3921(5) 0.1184(4) 0.024(2) 1.000 . Uani d ?
C(22) -0.0276(8) -0.3938(6) 0.0592(4) 0.035(3) 1.000 . Uani d ?
C(23) 0.1012(8) -0.3991(6) 0.0703(4) 0.035(3) 1.000 . Uani d ?
C(24) 0.1542(7) -0.4044(5) 0.1389(4) 0.028(2) 1.000 . Uani d ?
C(25) -0.0797(7) -0.3062(5) 0.2955(4) 0.019(2) 1.000 . Uani d ?
C(26) -0.1654(7) -0.2362(5) 0.3029(4) 0.026(2) 1.000 . Uani d ?
C(27) -0.1315(7) -0.1562(5) 0.3376(4) 0.028(2) 1.000 . Uani d ?
C(28) -0.0084(7) -0.1452(5) 0.3605(4) 0.025(2) 1.000 . Uani d ?
C(29) 0.0735(7) -0.2153(5) 0.3498(4) 0.023(2) 1.000 . Uani d ?
H(1) -0.0017 -0.7049 0.3826 0.029 1.000 . Uiso c ?
H(2) -0.1844 -0.6953 0.3086 0.037 1.000 . Uiso c ?
H(3) -0.2360 -0.5577 0.2500 0.036 1.000 . Uiso c ?
H(4) 0.1127 -0.6032 0.5423 0.046 1.000 . Uiso c ?
H(5) 0.0079 -0.6466 0.4921 0.046 1.000 . Uiso c ?
H(6) 0.0961 -0.7089 0.5399 0.046 1.000 . Uiso c ?
H(7) 0.3428 -0.7223 0.3979 0.032 1.000 . Uiso c ?
H(8) 0.4955 -0.7407 0.3137 0.035 1.000 . Uiso c ?
H(9) 0.5157 -0.6262 0.2264 0.037 1.000 . Uiso c ?
H(10) 0.3837 -0.5001 0.2237 0.033 1.000 . Uiso c ?
H(11) 0.3076 -0.5748 0.5383 0.040 1.000 . Uiso c ?
H(12) 0.4013 -0.4511 0.6011 0.047 1.000 . Uiso c ?
H(13) 0.3847 -0.3038 0.5501 0.048 1.000 . Uiso c ?
H(14) 0.2770 -0.2853 0.4400 0.037 1.000 . Uiso c ?
H(15) -0.3278 -0.3545 0.3172 0.128 1.000 . Uiso c ?
H(16) -0.4192 -0.3991 0.2596 0.128 1.000 . Uiso c ?
H(17) -0.3274 -0.4600 0.3062 0.128 1.000 . Uiso c ?
H(18) -0.1889 -0.3871 0.1122 0.032 1.000 . Uiso c ?
H(19) -0.0656 -0.3910 0.0125 0.041 1.000 . Uiso c ?
H(20) 0.1532 -0.3999 0.0307 0.043 1.000 . Uiso c ?
H(21) 0.2425 -0.4082 0.1459 0.034 1.000 . Uiso c ?
H(22) -0.2500 -0.2451 0.2846 0.030 1.000 . Uiso c ?
H(23) -0.1908 -0.1100 0.3447 0.037 1.000 . Uiso c ?
H(24) 0.0193 -0.0896 0.3835 0.031 1.000 . Uiso c ?
H(25) 0.1592 -0.2064 0.3653 0.029 1.000 . Uiso c ?
H(26) 0.4102 0.2813 0.0616 0.119 1.000 . Uiso c ?
H(28) 0.4921 0.1943 0.0744 0.119 1.000 . Uiso c ?

loop_
_atom_site_aniso_label
_atom_site_aniso_U_11
_atom_site_aniso_U_22
_atom_site_aniso_U_33
_atom_site_aniso_U_12
_atom_site_aniso_U_13
_atom_site_aniso_U_23
Zn(1) 0.0169(4) 0.0212(5) 0.0244(5) -0.0019(5) 0.0029(3) 0.0011(5)
Zn(2) 0.054(2) 0.074(2) 0.045(2) 0.026(1) -0.003(1) 0.018(1)
Cl(1) 0.022(1) 0.032(1) 0.041(1) -0.0057(9) 0.0094(9) 0.006(1)
O(1) 0.034(3) 0.020(3) 0.028(3) 0.001(2) 0.000(3) 0.007(2)
O(2) 0.012(3) 0.037(3) 0.038(3) -0.003(3) -0.006(2) 0.013(3)
O(3) 0.059(5) 0.115(7) 0.112(7) -0.018(5) 0.025(5) -0.027(5)
N(1) 0.014(3) 0.017(3) 0.014(3) 0.001(3) 0.003(3) -0.004(3)
N(2) 0.015(3) 0.020(4) 0.022(3) 0.001(3) 0.005(3) -0.009(3)
N(3) 0.021(3) 0.019(4) 0.024(3) -0.004(3) -0.002(3) -0.002(3)
N(4) 0.020(4) 0.016(3) 0.016(3) -0.003(3) 0.002(3) -0.002(3)
N(5) 0.025(4) 0.023(3) 0.016(3) 0.003(3) 0.005(3) 0.001(3)
C(1) 0.019(4) 0.019(4) 0.012(4) -0.000(3) 0.005(3) -0.000(3)
C(2) 0.029(5) 0.017(4) 0.026(5) -0.000(4) 0.006(4) 0.009(4)
C(3) 0.029(5) 0.024(5) 0.037(5) -0.007(4) 0.002(4) 0.002(4)
C(4) 0.020(4) 0.028(5) 0.035(5) -0.010(4) -0.004(4) -0.003(4)
C(5) 0.018(4) 0.019(4) 0.017(4) 0.003(3) 0.007(3) -0.001(3)
C(6) 0.019(4) 0.016(4) 0.022(4) 0.001(3) 0.003(3) 0.003(3)
C(7) 0.053(6) 0.043(6) 0.020(5) -0.010(5) 0.005(4) 0.011(4)
C(8) 0.020(4) 0.012(4) 0.028(4) 0.004(4) -0.006(3) -0.007(4)
C(9) 0.021(4) 0.026(5) 0.031(5) -0.007(4) -0.003(4) -0.004(4)
C(10) 0.016(4) 0.033(5) 0.030(5) 0.007(4) -0.004(4) -0.014(4)
C(11) 0.023(4) 0.035(5) 0.029(5) -0.003(4) 0.006(4) -0.017(4)
C(12) 0.029(5) 0.029(5) 0.028(5) -0.006(4) -0.001(4) -0.013(4)
C(13) 0.016(4) 0.017(4) 0.025(4) -0.000(3) 0.004(3) -0.000(4)
C(14) 0.039(5) 0.026(5) 0.029(5) -0.004(4) -0.001(4) 0.002(4)
C(15) 0.049(6) 0.041(6) 0.018(5) -0.002(5) -0.007(4) 0.008(4)
C(16) 0.041(6) 0.039(6) 0.031(5) -0.010(5) -0.005(4) -0.012(4)
C(17) 0.029(5) 0.027(5) 0.036(5) -0.002(4) -0.000(4) -0.003(4)
C(18) 0.019(4) 0.021(4) 0.021(4) 0.001(4) -0.003(3) 0.007(4)
C(19) 0.069(8) 0.044(7) 0.15(1) -0.031(6) -0.060(8) 0.036(8)
C(20) 0.033(5) 0.011(4) 0.019(4) -0.005(4) 0.001(3) -0.001(4)
C(21) 0.029(4) 0.017(4) 0.025(4) 0.002(4) -0.001(4) 0.002(4)
C(22) 0.056(6) 0.028(5) 0.020(4) 0.003(5) -0.003(4) -0.009(4)
C(23) 0.049(5) 0.028(5) 0.028(5) 0.010(5) 0.017(4) 0.003(4)
C(24) 0.030(4) 0.025(4) 0.029(5) 0.005(4) 0.005(4) -0.003(4)
C(25) 0.021(4) 0.017(4) 0.021(4) -0.002(4) 0.008(3) 0.004(4)
C(26) 0.025(5) 0.025(5) 0.028(5) 0.000(4) -0.000(4) 0.005(4)
C(27) 0.029(5) 0.020(5) 0.037(5) 0.014(4) 0.005(4) 0.002(4)
C(28) 0.042(5) 0.013(4) 0.021(4) 0.004(4) 0.002(4) -0.004(3)
C(29) 0.024(4) 0.028(5) 0.017(4) -0.002(4) 0.002(3) -0.001(4)

loop_
_atom_type_symbol
_atom_type_oxidation_number
_atom_type_number_in_cell
_atom_type_scat_dispersion_real
_atom_type_scat_dispersion_imag
_atom_type_scat_source
C 0 116 0.002 0.002
;International Tables for Crystallography

(1992, Vol. C, Table 6.1.1.2)

;
H 0 108 0.000 0.000
;International Tables for Crystallography

(1992, Vol. C, Table 6.1.1.2)

;
N 0 20 0.004 0.003
;International Tables for Crystallography

(1992, Vol. C, Table 6.1.1.2)

;
O 0 12 0.008 0.006
;International Tables for Crystallography

(1992, Vol. C, Table 6.1.1.2)

;
Cl 0 12 0.132 0.159
;International Tables for Crystallography

(1992, Vol. C, Tables 4.2.6.8 and 6.1.1.1)

;
Zn 0 6 0.222 1.431
;International Tables for Crystallography

(1992, Vol. C, Tables 4.2.6.8 and 6.1.1.1)

;
